data_4122494
loop_
_publ_author_name
'Tian, Yi'
'Uchida, Kazuyuki'
'Kurata, Hiroyuki'
'Hirao, Yasukazu'
'Nishiuchi, Tomohiko'
'Kubo, Takashi'

_publ_section_title
;
 Design and synthesis of new stable fluorenyl-based radicals.
;
_journal_issue 36
_journal_name_full 'Journal of the American Chemical Society'
_journal_page_first 12784
_journal_page_last 12793
_journal_paper_doi 10.1021/ja507005c
_journal_volume 136
_journal_year 2014
_chemical_formula_sum 'C37 H23 Cl6'
_chemical_formula_weight 680.25
_chemical_name_systematic
; 
 ? 
;
_space_group_IT_number 14
_symmetry_cell_setting monoclinic
_symmetry_Int_Tables_number 14
_symmetry_space_group_name_Hall '-P 2yn'
_symmetry_space_group_name_H-M 'P 1 21/n 1'
_atom_sites_solution_hydrogens geom
_atom_sites_solution_primary direct
_atom_sites_solution_secondary difmap
_audit_creation_method SHELXL-97
_cell_angle_alpha 90.00
_cell_angle_beta 94.805(2)
_cell_angle_gamma 90.00
_cell_formula_units_Z 4
_cell_length_a 9.5286(9)
_cell_length_b 17.5723(18)
_cell_length_c 19.0353(17)
_cell_measurement_reflns_used 10871
_cell_measurement_temperature 200(2)
_cell_measurement_theta_max 54.92
_cell_measurement_theta_min 6.26
_cell_volume 3176.1(5)
_computing_cell_refinement PROCESS-AUTO
_computing_data_collection PROCESS-AUTO
_computing_data_reduction 'teXsan Ver. 2.0'
_computing_publication_material 'teXsan Ver. 2.0'
_computing_structure_refinement SHELXL97
_computing_structure_solution SHELXS97
_diffrn_ambient_temperature 200(2)
_diffrn_measured_fraction_theta_full 0.993
_diffrn_measured_fraction_theta_max 0.993
_diffrn_measurement_device_type 'Rigaku RAXIS-RAPID Imaging Plate'
_diffrn_measurement_method \w
_diffrn_radiation_monochromator graphite
_diffrn_radiation_source 'fine-focus sealed tube'
_diffrn_radiation_type MoK\a
_diffrn_radiation_wavelength 0.71075
_diffrn_reflns_av_R_equivalents 0.1550
_diffrn_reflns_av_sigmaI/netI 0.1766
_diffrn_reflns_limit_h_max 11
_diffrn_reflns_limit_h_min -12
_diffrn_reflns_limit_k_max 22
_diffrn_reflns_limit_k_min -22
_diffrn_reflns_limit_l_max 24
_diffrn_reflns_limit_l_min -24
_diffrn_reflns_number 30402
_diffrn_reflns_theta_full 27.46
_diffrn_reflns_theta_max 27.46
_diffrn_reflns_theta_min 3.13
_exptl_absorpt_coefficient_mu 0.568
_exptl_absorpt_correction_type none
_exptl_crystal_colour yellow
_exptl_crystal_density_diffrn 1.423
_exptl_crystal_density_method 'not measured'
_exptl_crystal_description needle
_exptl_crystal_F_000 1388
_exptl_crystal_size_max 0.20
_exptl_crystal_size_mid 0.10
_exptl_crystal_size_min 0.10
_refine_diff_density_max 0.738
_refine_diff_density_min -0.777
_refine_diff_density_rms 0.103
_refine_ls_extinction_method none
_refine_ls_goodness_of_fit_ref 0.893
_refine_ls_hydrogen_treatment noref
_refine_ls_matrix_type full
_refine_ls_number_parameters 407
_refine_ls_number_reflns 7233
_refine_ls_number_restraints 0
_refine_ls_restrained_S_all 0.893
_refine_ls_R_factor_all 0.1888
_refine_ls_R_factor_gt 0.0825
_refine_ls_shift/su_max 0.000
_refine_ls_shift/su_mean 0.000
_refine_ls_structure_factor_coef Fsqd
_refine_ls_weighting_details 'calc w=1/[\s^2^(Fo^2^)+(0.1360P)^2^+0.0000P] where P=(Fo^2^+2Fc^2^)/3'
_refine_ls_weighting_scheme calc
_refine_ls_wR_factor_gt 0.2142
_refine_ls_wR_factor_ref 0.2635
_reflns_number_gt 2815
_reflns_number_total 7233
_reflns_threshold_expression >2sigma(I)
_cod_data_source_file 1012339.cif
_cod_data_source_block xty3z20
_cod_depositor_comments 'Adding full bibliography for 4122492--4122495.cif.'
_cod_original_sg_symbol_H-M 'P 21/n       '
_cod_database_code 4122494

loop_
_symmetry_equiv_pos_as_xyz
'x, y, z'
'-x+1/2, y+1/2, -z+1/2'
'-x, -y, -z'
'x-1/2, -y-1/2, z-1/2'

loop_
_atom_site_label
_atom_site_type_symbol
_atom_site_fract_x
_atom_site_fract_y
_atom_site_fract_z
_atom_site_U_iso_or_equiv
_atom_site_adp_type
_atom_site_occupancy
_atom_site_symmetry_multiplicity
_atom_site_calc_flag
_atom_site_refinement_flags
_atom_site_disorder_assembly
_atom_site_disorder_group
C1 C 0.5149(4) 0.1239(2) 0.16407(19) 0.0320(9) Uani 1 1 d . . .
C2 C 0.3832(4) 0.1402(2) 0.19733(19) 0.0324(9) Uani 1 1 d . . .
C3 C 0.2410(4) 0.1429(2) 0.1688(2) 0.0389(10) Uani 1 1 d . . .
H1 H 0.2181 0.1310 0.1205 0.047 Uiso 1 1 calc R . .
C4 C 0.1381(4) 0.1623(2) 0.2099(2) 0.0421(10) Uani 1 1 d . . .
H2 H 0.0429 0.1611 0.1906 0.051 Uiso 1 1 calc R . .
C5 C 0.1687(4) 0.1848(2) 0.2816(2) 0.0377(9) Uani 1 1 d . . .
C6 C 0.0642(4) 0.2146(2) 0.3221(2) 0.0443(10) Uani 1 1 d . . .
H3 H -0.0310 0.2160 0.3028 0.053 Uiso 1 1 calc R . .
C7 C 0.0973(5) 0.2411(3) 0.3877(2) 0.0501(12) Uani 1 1 d . . .
H4 H 0.0248 0.2593 0.4147 0.060 Uiso 1 1 calc R . .
C8 C 0.2368(5) 0.2423(3) 0.4164(2) 0.0515(12) Uani 1 1 d . . .
H5 H 0.2593 0.2639 0.4616 0.062 Uiso 1 1 calc R . .
C9 C 0.3423(5) 0.2122(2) 0.3795(2) 0.0418(10) Uani 1 1 d . . .
H6 H 0.4369 0.2137 0.3996 0.050 Uiso 1 1 calc R . .
C10 C 0.3117(4) 0.1792(2) 0.3123(2) 0.0345(9) Uani 1 1 d . . .
C11 C 0.4142(4) 0.1476(2) 0.27020(19) 0.0314(9) Uani 1 1 d . . .
C12 C 0.5589(4) 0.1200(2) 0.28729(19) 0.0346(9) Uani 1 1 d . . .
C13 C 0.6303(4) 0.0959(2) 0.3539(2) 0.0372(9) Uani 1 1 d . . .
C14 C 0.5672(5) 0.0860(2) 0.4174(2) 0.0414(10) Uani 1 1 d . . .
H7 H 0.4687 0.0943 0.4179 0.050 Uiso 1 1 calc R . .
C15 C 0.6430(5) 0.0651(3) 0.4782(2) 0.0505(12) Uani 1 1 d . . .
H8 H 0.5976 0.0586 0.5204 0.061 Uiso 1 1 calc R . .
C16 C 0.7895(5) 0.0531(3) 0.4781(2) 0.0537(12) Uani 1 1 d . . .
H9 H 0.8432 0.0420 0.5212 0.064 Uiso 1 1 calc R . .
C17 C 0.8552(5) 0.0573(3) 0.4174(2) 0.0504(12) Uani 1 1 d . . .
H10 H 0.9538 0.0487 0.4183 0.060 Uiso 1 1 calc R . .
C18 C 0.7757(4) 0.0747(2) 0.3524(2) 0.0402(10) Uani 1 1 d . . .
C19 C 0.8356(4) 0.0653(2) 0.2880(2) 0.0417(10) Uani 1 1 d . . .
H11 H 0.9315 0.0503 0.2882 0.050 Uiso 1 1 calc R . .
C20 C 0.7586(4) 0.0772(2) 0.2251(2) 0.0386(10) Uani 1 1 d . . .
H12 H 0.7978 0.0654 0.1821 0.046 Uiso 1 1 calc R . .
C21 C 0.6206(4) 0.1071(2) 0.2239(2) 0.0343(9) Uani 1 1 d . . .
C22 C 0.5367(4) 0.1293(2) 0.09413(19) 0.0318(9) Uani 1 1 d . . .
C23 C 0.4236(4) 0.1468(2) 0.03630(19) 0.0329(9) Uani 1 1 d . . .
C24 C 0.3401(4) 0.2117(2) 0.0352(2) 0.0389(10) Uani 1 1 d . . .
H13 H 0.3479 0.2458 0.0740 0.047 Uiso 1 1 calc R . .
C25 C 0.2457(4) 0.2269(2) -0.0224(2) 0.0455(11) Uani 1 1 d . . .
H14 H 0.1896 0.2716 -0.0232 0.055 Uiso 1 1 calc R . .
C26 C 0.2330(4) 0.1770(3) -0.0786(2) 0.0450(11) Uani 1 1 d . . .
H15 H 0.1655 0.1865 -0.1172 0.054 Uiso 1 1 calc R . .
C27 C 0.3183(4) 0.1135(2) -0.0788(2) 0.0392(10) Uani 1 1 d . . .
H16 H 0.3096 0.0797 -0.1179 0.047 Uiso 1 1 calc R . .
C28 C 0.4167(4) 0.0987(2) -0.02230(19) 0.0317(9) Uani 1 1 d . . .
C29 C 0.5222(4) 0.0349(2) -0.02261(19) 0.0315(9) Uani 1 1 d . . .
H17 H 0.5269 0.0175 -0.0724 0.038 Uiso 1 1 calc R . .
C30 C 0.6648(4) 0.0663(2) 0.00366(19) 0.0323(9) Uani 1 1 d . . .
C31 C 0.7856(4) 0.0512(2) -0.0294(2) 0.0364(9) Uani 1 1 d . . .
H18 H 0.7827 0.0158 -0.0672 0.044 Uiso 1 1 calc R . .
C32 C 0.9115(4) 0.0875(2) -0.0074(2) 0.0423(10) Uani 1 1 d . . .
H19 H 0.9939 0.0772 -0.0307 0.051 Uiso 1 1 calc R . .
C33 C 0.9176(4) 0.1384(2) 0.0477(2) 0.0428(10) Uani 1 1 d . . .
H20 H 1.0032 0.1640 0.0618 0.051 Uiso 1 1 calc R . .
C34 C 0.7978(4) 0.1523(2) 0.0827(2) 0.0370(9) Uani 1 1 d . . .
H21 H 0.8019 0.1876 0.1206 0.044 Uiso 1 1 calc R . .
C35 C 0.6711(4) 0.1147(2) 0.06263(19) 0.0323(9) Uani 1 1 d . . .
Cl1 Cl 0.6185(2) 0.34564(10) 0.07832(10) 0.1003(6) Uani 1 1 d . . .
Cl2 Cl 0.9130(3) 0.35366(15) 0.11528(16) 0.1618(12) Uani 1 1 d . . .
Cl3 Cl 0.7248(4) 0.31421(16) 0.21964(11) 0.1782(14) Uani 1 1 d . . .
C36 C 0.7420(9) 0.3686(4) 0.1470(3) 0.101(2) Uani 1 1 d . . .
H22 H 0.7317 0.4235 0.1595 0.121 Uiso 1 1 calc R . .
Cl4 Cl 0.1250(2) 0.44195(15) 0.27654(12) 0.1273(9) Uani 1 1 d . . .
Cl5 Cl 0.4278(2) 0.42420(15) 0.29953(10) 0.1251(8) Uani 1 1 d . . .
C37 C 0.2700(8) 0.3883(4) 0.2582(4) 0.072(2) Uani 0.784(7) 1 d P A 1
H23 H 0.2564 0.3375 0.2802 0.086 Uiso 0.784(7) 1 calc PR A 1
Cl6 Cl 0.2821(4) 0.3710(4) 0.17190(18) 0.157(2) Uani 0.784(7) 1 d P A 1
Cl7 Cl 0.2737(11) 0.4535(11) 0.1671(4) 0.127(7) Uani 0.216(7) 1 d P A 2
C38 C 0.235(5) 0.4715(15) 0.2504(15) 0.125(18) Uani 0.216(7) 1 d P A 2
H24 H 0.2347 0.5278 0.2581 0.150 Uiso 0.216(7) 1 calc PR A 2

loop_
_atom_site_aniso_label
_atom_site_aniso_U_11
_atom_site_aniso_U_22
_atom_site_aniso_U_33
_atom_site_aniso_U_23
_atom_site_aniso_U_13
_atom_site_aniso_U_12
C1 0.028(2) 0.036(2) 0.032(2) 0.0001(16) 0.0015(17) -0.0012(16)
C2 0.030(2) 0.036(2) 0.0305(19) -0.0011(16) -0.0029(17) 0.0004(16)
C3 0.034(2) 0.050(3) 0.032(2) -0.0019(18) -0.0035(19) -0.0011(19)
C4 0.030(2) 0.055(3) 0.041(2) -0.001(2) 0.000(2) -0.0005(19)
C5 0.033(2) 0.042(2) 0.038(2) -0.0004(18) 0.0019(19) -0.0005(18)
C6 0.034(2) 0.051(3) 0.048(3) -0.002(2) 0.007(2) 0.0001(19)
C7 0.047(3) 0.058(3) 0.047(3) -0.011(2) 0.012(2) 0.006(2)
C8 0.059(3) 0.054(3) 0.042(2) -0.015(2) 0.004(2) -0.002(2)
C9 0.046(2) 0.046(3) 0.033(2) -0.0063(18) 0.003(2) -0.002(2)
C10 0.033(2) 0.036(2) 0.035(2) -0.0019(17) 0.0033(18) -0.0042(17)
C11 0.0249(19) 0.037(2) 0.0327(19) -0.0028(16) 0.0034(17) -0.0022(16)
C12 0.031(2) 0.038(2) 0.033(2) -0.0029(17) -0.0047(18) -0.0042(17)
C13 0.037(2) 0.040(2) 0.034(2) -0.0052(17) -0.0023(18) -0.0003(18)
C14 0.042(2) 0.048(3) 0.034(2) 0.0008(18) -0.001(2) -0.004(2)
C15 0.066(3) 0.048(3) 0.037(2) 0.0081(19) -0.001(2) -0.001(2)
C16 0.061(3) 0.058(3) 0.040(3) 0.007(2) -0.007(2) 0.003(2)
C17 0.050(3) 0.052(3) 0.047(3) 0.009(2) -0.014(2) 0.001(2)
C18 0.038(2) 0.045(2) 0.037(2) 0.0096(18) -0.0028(19) -0.0036(19)
C19 0.032(2) 0.042(3) 0.050(3) 0.0079(19) -0.001(2) 0.0007(18)
C20 0.033(2) 0.044(2) 0.039(2) 0.0023(18) 0.0006(19) 0.0040(18)
C21 0.035(2) 0.034(2) 0.034(2) -0.0009(16) -0.0019(18) -0.0036(17)
C22 0.0266(19) 0.033(2) 0.035(2) -0.0040(16) -0.0037(17) 0.0002(16)
C23 0.030(2) 0.037(2) 0.0319(19) 0.0046(17) 0.0020(17) -0.0021(17)
C24 0.036(2) 0.040(2) 0.041(2) 0.0008(18) 0.0034(19) 0.0001(18)
C25 0.039(2) 0.042(3) 0.054(3) 0.005(2) -0.002(2) 0.0057(19)
C26 0.033(2) 0.058(3) 0.043(2) 0.010(2) -0.0053(19) 0.004(2)
C27 0.038(2) 0.044(3) 0.034(2) 0.0007(17) -0.0054(19) -0.0025(19)
C28 0.030(2) 0.034(2) 0.0312(19) 0.0054(16) 0.0008(17) -0.0068(16)
C29 0.031(2) 0.036(2) 0.0275(19) 0.0004(16) 0.0027(17) 0.0009(16)
C30 0.032(2) 0.032(2) 0.033(2) 0.0040(16) 0.0030(18) -0.0012(16)
C31 0.032(2) 0.040(2) 0.039(2) 0.0017(18) 0.0138(19) 0.0036(17)
C32 0.030(2) 0.054(3) 0.044(2) 0.007(2) 0.0093(19) 0.0022(19)
C33 0.029(2) 0.051(3) 0.046(2) 0.008(2) -0.007(2) 0.0014(19)
C34 0.034(2) 0.039(2) 0.038(2) 0.0026(17) 0.0029(19) -0.0028(18)
C35 0.029(2) 0.038(2) 0.029(2) 0.0030(16) -0.0034(17) 0.0012(16)
Cl1 0.0988(13) 0.0807(12) 0.1165(13) -0.0032(10) -0.0197(11) -0.0020(9)
Cl2 0.1090(18) 0.140(2) 0.230(3) 0.046(2) -0.0227(19) -0.0596(15)
Cl3 0.295(4) 0.167(2) 0.0760(12) 0.0107(13) 0.0374(17) 0.120(2)
C36 0.155(7) 0.059(4) 0.084(4) -0.012(3) -0.011(5) 0.023(4)
Cl4 0.1200(17) 0.148(2) 0.1116(16) -0.0472(14) -0.0036(14) 0.0398(15)
Cl5 0.0951(14) 0.199(2) 0.0816(12) 0.0178(13) 0.0104(11) 0.0074(14)
C37 0.079(5) 0.056(4) 0.082(5) -0.006(4) 0.016(4) -0.002(4)
Cl6 0.156(3) 0.214(5) 0.103(2) -0.077(3) 0.018(2) 0.027(3)
Cl7 0.107(7) 0.240(18) 0.034(4) 0.019(6) 0.004(4) -0.066(9)
C38 0.27(5) 0.036(14) 0.09(2) -0.012(13) 0.13(3) -0.03(2)

loop_
_atom_type_symbol
_atom_type_description
_atom_type_scat_dispersion_real
_atom_type_scat_dispersion_imag
_atom_type_scat_source
C C 0.0033 0.0016 'International Tables Vol C Tables 4.2.6.8 and 6.1.1.4'
H H 0.0000 0.0000 'International Tables Vol C Tables 4.2.6.8 and 6.1.1.4'
Cl Cl 0.1484 0.1585 'International Tables Vol C Tables 4.2.6.8 and 6.1.1.4'

loop_
_geom_angle_atom_site_label_1
_geom_angle_atom_site_label_2
_geom_angle_atom_site_label_3
_geom_angle
_geom_angle_site_symmetry_1
_geom_angle_site_symmetry_3
C22 C1 C2 127.3(3) . .
C22 C1 C21 127.7(3) . .
C2 C1 C21 104.8(3) . .
C11 C2 C3 119.5(4) . .
C11 C2 C1 109.0(3) . .
C3 C2 C1 131.3(3) . .
C4 C3 C2 120.3(4) . .
C4 C3 H1 119.9 . .
C2 C3 H1 119.9 . .
C3 C4 C5 121.7(4) . .
C3 C4 H2 119.2 . .
C5 C4 H2 119.2 . .
C6 C5 C4 122.0(4) . .
C6 C5 C10 119.4(4) . .
C4 C5 C10 118.6(4) . .
C7 C6 C5 121.0(4) . .
C7 C6 H3 119.5 . .
C5 C6 H3 119.5 . .
C6 C7 C8 120.7(4) . .
C6 C7 H4 119.7 . .
C8 C7 H4 119.7 . .
C9 C8 C7 120.5(4) . .
C9 C8 H5 119.8 . .
C7 C8 H5 119.8 . .
C8 C9 C10 121.0(4) . .
C8 C9 H6 119.5 . .
C10 C9 H6 119.5 . .
C9 C10 C11 124.7(4) . .
C9 C10 C5 117.1(4) . .
C11 C10 C5 117.9(3) . .
C2 C11 C10 119.7(3) . .
C2 C11 C12 107.7(3) . .
C10 C11 C12 132.6(3) . .
C21 C12 C13 120.3(3) . .
C21 C12 C11 108.4(3) . .
C13 C12 C11 130.7(4) . .
C14 C13 C18 117.9(4) . .
C14 C13 C12 125.7(4) . .
C18 C13 C12 116.2(4) . .
C15 C14 C13 122.0(4) . .
C15 C14 H7 119.0 . .
C13 C14 H7 119.0 . .
C14 C15 C16 119.5(4) . .
C14 C15 H8 120.2 . .
C16 C15 H8 120.2 . .
C17 C16 C15 121.2(4) . .
C17 C16 H9 119.4 . .
C15 C16 H9 119.4 . .
C16 C17 C18 119.9(4) . .
C16 C17 H10 120.1 . .
C18 C17 H10 120.1 . .
C19 C18 C17 120.4(4) . .
C19 C18 C13 120.6(4) . .
C17 C18 C13 118.8(4) . .
C20 C19 C18 121.3(4) . .
C20 C19 H11 119.4 . .
C18 C19 H11 119.4 . .
C19 C20 C21 120.1(4) . .
C19 C20 H12 120.0 . .
C21 C20 H12 120.0 . .
C12 C21 C20 120.1(3) . .
C12 C21 C1 108.7(3) . .
C20 C21 C1 131.0(4) . .
C1 C22 C35 126.1(3) . .
C1 C22 C23 124.6(3) . .
C35 C22 C23 109.2(3) . .
C24 C23 C28 119.8(3) . .
C24 C23 C22 123.5(3) . .
C28 C23 C22 116.3(3) . .
C25 C24 C23 120.2(4) . .
C25 C24 H13 119.9 . .
C23 C24 H13 119.9 . .
C26 C25 C24 120.0(4) . .
C26 C25 H14 120.0 . .
C24 C25 H14 120.0 . .
C27 C26 C25 120.2(4) . .
C27 C26 H15 119.9 . .
C25 C26 H15 119.9 . .
C26 C27 C28 120.5(4) . .
C26 C27 H16 119.7 . .
C28 C27 H16 119.7 . .
C27 C28 C23 119.2(4) . .
C27 C28 C29 122.9(3) . .
C23 C28 C29 117.8(3) . .
C28 C29 C30 108.0(3) . .
C28 C29 C29 111.5(4) . 3_655
C30 C29 C29 112.2(4) . 3_655
C28 C29 H17 108.3 . .
C30 C29 H17 108.3 . .
C29 C29 H17 108.3 3_655 .
C31 C30 C35 119.9(3) . .
C31 C30 C29 122.6(3) . .
C35 C30 C29 117.5(3) . .
C30 C31 C32 120.3(4) . .
C30 C31 H18 119.9 . .
C32 C31 H18 119.9 . .
C33 C32 C31 120.5(4) . .
C33 C32 H19 119.8 . .
C31 C32 H19 119.8 . .
C32 C33 C34 119.6(4) . .
C32 C33 H20 120.2 . .
C34 C33 H20 120.2 . .
C33 C34 C35 120.7(4) . .
C33 C34 H21 119.6 . .
C35 C34 H21 119.6 . .
C34 C35 C30 118.7(4) . .
C34 C35 C22 124.2(3) . .
C30 C35 C22 116.6(3) . .
Cl3 C36 Cl1 112.2(5) . .
Cl3 C36 Cl2 110.0(4) . .
Cl1 C36 Cl2 106.8(4) . .
Cl3 C36 H22 109.3 . .
Cl1 C36 H22 109.3 . .
Cl2 C36 H22 109.3 . .
C38 Cl4 C37 57.3(15) . .
C37 Cl5 C38 43.7(8) . .
Cl6 C37 Cl4 114.6(5) . .
Cl6 C37 Cl5 112.1(4) . .
Cl4 C37 Cl5 112.5(4) . .
Cl6 C37 H23 105.6 . .
Cl4 C37 H23 105.6 . .
Cl5 C37 H23 105.6 . .
Cl4 C38 Cl7 122(3) . .
Cl4 C38 Cl5 111.3(19) . .
Cl7 C38 Cl5 95.1(19) . .
Cl4 C38 H24 109.1 . .
Cl7 C38 H24 109.1 . .
Cl5 C38 H24 109.1 . .

loop_
_geom_bond_atom_site_label_1
_geom_bond_atom_site_label_2
_geom_bond_distance
_geom_bond_site_symmetry_2
C1 C22 1.368(5) .
C1 C2 1.480(5) .
C1 C21 1.485(5) .
C2 C11 1.400(5) .
C2 C3 1.418(5) .
C3 C4 1.348(6) .
C3 H1 0.9500 .
C4 C5 1.428(6) .
C4 H2 0.9500 .
C5 C6 1.411(6) .
C5 C10 1.440(5) .
C6 C7 1.344(6) .
C6 H3 0.9500 .
C7 C8 1.394(6) .
C7 H4 0.9500 .
C8 C9 1.379(6) .
C8 H5 0.9500 .
C9 C10 1.412(5) .
C9 H6 0.9500 .
C10 C11 1.426(5) .
C11 C12 1.473(5) .
C12 C21 1.405(5) .
C12 C13 1.450(5) .
C13 C14 1.405(6) .
C13 C18 1.437(6) .
C14 C15 1.364(6) .
C14 H7 0.9500 .
C15 C16 1.411(7) .
C15 H8 0.9500 .
C16 C17 1.362(6) .
C16 H9 0.9500 .
C17 C18 1.429(6) .
C17 H10 0.9500 .
C18 C19 1.406(6) .
C19 C20 1.368(5) .
C19 H11 0.9500 .
C20 C21 1.414(5) .
C20 H12 0.9500 .
C22 C35 1.481(5) .
C22 C23 1.507(5) .
C23 C24 1.390(5) .
C23 C28 1.397(5) .
C24 C25 1.384(6) .
C24 H13 0.9500 .
C25 C26 1.380(6) .
C25 H14 0.9500 .
C26 C27 1.381(6) .
C26 H15 0.9500 .
C27 C28 1.391(5) .
C27 H16 0.9500 .
C28 C29 1.505(5) .
C29 C30 1.512(5) .
C29 C29 1.577(7) 3_655
C29 H17 1.0000 .
C30 C31 1.383(5) .
C30 C35 1.406(5) .
C31 C32 1.392(6) .
C31 H18 0.9500 .
C32 C33 1.377(6) .
C32 H19 0.9500 .
C33 C34 1.391(6) .
C33 H20 0.9500 .
C34 C35 1.400(5) .
C34 H21 0.9500 .
Cl1 C36 1.731(7) .
Cl2 C36 1.803(8) .
Cl3 C36 1.701(7) .
C36 H22 1.0000 .
Cl4 C38 1.30(3) .
Cl4 C37 1.732(7) .
Cl5 C37 1.755(8) .
Cl5 C38 2.16(5) .
C37 Cl6 1.684(8) .
C37 H23 1.0000 .
Cl7 C38 1.69(3) .
C38 H24 1.0000 .

loop_
_geom_torsion_atom_site_label_1
_geom_torsion_atom_site_label_2
_geom_torsion_atom_site_label_3
_geom_torsion_atom_site_label_4
_geom_torsion
_geom_torsion_site_symmetry_1
_geom_torsion_site_symmetry_4
C22 C1 C2 C11 -164.3(4) . .
C21 C1 C2 C11 10.9(4) . .
C22 C1 C2 C3 21.2(7) . .
C21 C1 C2 C3 -163.6(4) . .
C11 C2 C3 C4 8.6(6) . .
C1 C2 C3 C4 -177.3(4) . .
C2 C3 C4 C5 3.6(6) . .
C3 C4 C5 C6 171.5(4) . .
C3 C4 C5 C10 -6.1(6) . .
C4 C5 C6 C7 -174.5(4) . .
C10 C5 C6 C7 3.1(6) . .
C5 C6 C7 C8 2.2(7) . .
C6 C7 C8 C9 -3.7(7) . .
C7 C8 C9 C10 -0.4(7) . .
C8 C9 C10 C11 179.3(4) . .
C8 C9 C10 C5 5.5(6) . .
C6 C5 C10 C9 -6.8(6) . .
C4 C5 C10 C9 170.9(4) . .
C6 C5 C10 C11 178.9(4) . .
C4 C5 C10 C11 -3.3(6) . .
C3 C2 C11 C10 -18.1(6) . .
C1 C2 C11 C10 166.6(3) . .
C3 C2 C11 C12 163.1(4) . .
C1 C2 C11 C12 -12.2(4) . .
C9 C10 C11 C2 -158.4(4) . .
C5 C10 C11 C2 15.3(6) . .
C9 C10 C11 C12 20.0(7) . .
C5 C10 C11 C12 -166.3(4) . .
C2 C11 C12 C21 8.7(4) . .
C10 C11 C12 C21 -169.8(4) . .
C2 C11 C12 C13 -161.4(4) . .
C10 C11 C12 C13 20.1(7) . .
C21 C12 C13 C14 -161.6(4) . .
C11 C12 C13 C14 7.5(7) . .
C21 C12 C13 C18 13.3(6) . .
C11 C12 C13 C18 -177.6(4) . .
C18 C13 C14 C15 7.0(6) . .
C12 C13 C14 C15 -178.2(4) . .
C13 C14 C15 C16 0.4(6) . .
C14 C15 C16 C17 -4.3(7) . .
C15 C16 C17 C18 0.5(7) . .
C16 C17 C18 C19 -168.0(4) . .
C16 C17 C18 C13 6.9(6) . .
C14 C13 C18 C19 164.4(4) . .
C12 C13 C18 C19 -10.9(6) . .
C14 C13 C18 C17 -10.5(6) . .
C12 C13 C18 C17 174.2(4) . .
C17 C18 C19 C20 176.0(4) . .
C13 C18 C19 C20 1.2(6) . .
C18 C19 C20 C21 6.6(6) . .
C13 C12 C21 C20 -6.1(6) . .
C11 C12 C21 C20 -177.4(4) . .
C13 C12 C21 C1 169.6(3) . .
C11 C12 C21 C1 -1.8(4) . .
C19 C20 C21 C12 -4.2(6) . .
C19 C20 C21 C1 -178.7(4) . .
C22 C1 C21 C12 169.8(4) . .
C2 C1 C21 C12 -5.3(4) . .
C22 C1 C21 C20 -15.2(7) . .
C2 C1 C21 C20 169.6(4) . .
C2 C1 C22 C35 178.1(4) . .
C21 C1 C22 C35 4.1(6) . .
C2 C1 C22 C23 -5.8(6) . .
C21 C1 C22 C23 -179.9(4) . .
C1 C22 C23 C24 57.0(6) . .
C35 C22 C23 C24 -126.4(4) . .
C1 C22 C23 C28 -130.8(4) . .
C35 C22 C23 C28 45.8(4) . .
C28 C23 C24 C25 3.0(6) . .
C22 C23 C24 C25 175.0(4) . .
C23 C24 C25 C26 0.7(6) . .
C24 C25 C26 C27 -2.5(6) . .
C25 C26 C27 C28 0.6(6) . .
C26 C27 C28 C23 3.1(6) . .
C26 C27 C28 C29 -173.7(4) . .
C24 C23 C28 C27 -4.9(5) . .
C22 C23 C28 C27 -177.4(3) . .
C24 C23 C28 C29 172.1(3) . .
C22 C23 C28 C29 -0.4(5) . .
C27 C28 C29 C30 133.4(4) . .
C23 C28 C29 C30 -43.5(4) . .
C27 C28 C29 C29 -102.9(5) . 3_655
C23 C28 C29 C29 80.2(5) . 3_655
C28 C29 C30 C31 -134.3(4) . .
C29 C29 C30 C31 102.3(5) 3_655 .
C28 C29 C30 C35 43.5(4) . .
C29 C29 C30 C35 -79.9(5) 3_655 .
C35 C30 C31 C32 -4.2(6) . .
C29 C30 C31 C32 173.5(4) . .
C30 C31 C32 C33 0.6(6) . .
C31 C32 C33 C34 1.4(6) . .
C32 C33 C34 C35 0.3(6) . .
C33 C34 C35 C30 -3.9(6) . .
C33 C34 C35 C22 -176.3(3) . .
C31 C30 C35 C34 5.8(5) . .
C29 C30 C35 C34 -172.0(3) . .
C31 C30 C35 C22 178.8(3) . .
C29 C30 C35 C22 0.9(5) . .
C1 C22 C35 C34 -56.8(6) . .
C23 C22 C35 C34 126.6(4) . .
C1 C22 C35 C30 130.7(4) . .
C23 C22 C35 C30 -45.9(4) . .
C38 Cl4 C37 Cl6 -74.9(19) . .
C38 Cl4 C37 Cl5 54.7(19) . .
C38 Cl5 C37 Cl6 94.0(11) . .
C38 Cl5 C37 Cl4 -36.9(9) . .
C37 Cl4 C38 Cl7 70(2) . .
C37 Cl4 C38 Cl5 -41.1(10) . .
C37 Cl5 C38 Cl4 52.3(13) . .
C37 Cl5 C38 Cl7 -75.1(12) . .
